data_1568452
loop_
_publ_author_name
'Tan, Guangying'
'Paulus, Fritz'
'Petti, Alessia'
'Wiethoff, Maxim-Aleksa'
'Lauer, Anna'
'Daniliuc, Constantin'
'Glorius, Frank'

_publ_section_title
;
 Metal-free photosensitized radical relay 1,4-carboimination across two
 distinct olefins
;
_journal_issue 9
_journal_name_full 'Chemical Science'
_journal_page_first 2447
_journal_page_last 2454
_journal_paper_doi 10.1039/D2SC06497A
_journal_volume 14
_journal_year 2023
_chemical_formula_sum 'C35 H34 N2 O'
_chemical_formula_weight 498.64
_space_group_crystal_system monoclinic
_space_group_IT_number 14
_space_group_name_Hall '-P 2yn'
_space_group_name_H-M_alt 'P 1 21/n 1'
_atom_sites_solution_hydrogens geom
_atom_sites_solution_primary direct
_audit_creation_method 'APEX4 v2021.4-0'
_audit_update_record
;
2022-09-15 deposited with the CCDC.	2023-02-03 downloaded from the CCDC.
;
_cell_angle_alpha 90
_cell_angle_beta 99.8120(10)
_cell_angle_gamma 90
_cell_formula_units_Z 4
_cell_length_a 9.3198(3)
_cell_length_b 11.1833(4)
_cell_length_c 26.6506(7)
_cell_measurement_reflns_used 7272
_cell_measurement_temperature 100.(2)
_cell_measurement_theta_max 26.7043
_cell_measurement_theta_min 2.3922
_cell_volume 2737.06(15)
_computing_cell_refinement 'SAINT V8.40B (Bruker AXS LLC, 2019)'
_computing_data_collection 'Bruker APEX4 v2021.4-0 Photon III'
_computing_data_reduction 'SAINT V8.40B (Bruker AXS LLC, 2019)'
_computing_molecular_graphics 'shelXle (C.B. Huebschle, rev 1242)'
_computing_publication_material 'SHELXT 2018/2 (Sheldrick, 2018)'
_computing_structure_refinement 'SHELXL-2018/3 (Sheldrick, 2018)'
_computing_structure_solution 'SHELXT 2018/2 (Sheldrick, 2018)'
_diffrn_ambient_temperature 100.(2)
_diffrn_detector_area_resol_mean 7.3910
_diffrn_measured_fraction_theta_full 0.997
_diffrn_measured_fraction_theta_max 0.997
_diffrn_measurement_device 'Bruker D8 Venture Photon III'
_diffrn_measurement_device_type 'single crystal diffractometer'
_diffrn_measurement_method 'phi/omega scans'
_diffrn_radiation_monochromator 'MX mirror'
_diffrn_radiation_probe 'single crystal'
_diffrn_radiation_type MoK\a
_diffrn_radiation_wavelength 0.71073
_diffrn_reflns_av_R_equivalents 0.0905
_diffrn_reflns_av_unetI/netI 0.0393
_diffrn_reflns_limit_h_max 11
_diffrn_reflns_limit_h_min -11
_diffrn_reflns_limit_k_max 14
_diffrn_reflns_limit_k_min -14
_diffrn_reflns_limit_l_max 33
_diffrn_reflns_limit_l_min -33
_diffrn_reflns_number 59448
_diffrn_reflns_theta_full 25.24
_diffrn_reflns_theta_max 26.74
_diffrn_reflns_theta_min 2.22
_diffrn_source 'Mo ImS'
_diffrn_source_current 1.0
_diffrn_source_power 0.05
_diffrn_source_type 'micro focus tube'
_diffrn_source_voltage 50
_exptl_absorpt_coefficient_mu 0.072
_exptl_absorpt_correction_T_max 1.00
_exptl_absorpt_correction_T_min 0.92
_exptl_absorpt_correction_type multi-scan
_exptl_absorpt_process_details
;
Krause, L., Herbst-Irmer, R., Sheldrick, G. M., Stalke, D. (2015).
"Comparison of silver and molybdenum microfocus X-ray sources for
single-crystal structure determination"
J. Appl. Cryst. 48, 3-10. doi:10.1107/S1600576714022985
;
_exptl_crystal_colour colourless
_exptl_crystal_density_diffrn 1.210
_exptl_crystal_density_method 'not measured'
_exptl_crystal_description plate
_exptl_crystal_F_000 1064
_exptl_crystal_size_max 0.202
_exptl_crystal_size_mid 0.065
_exptl_crystal_size_min 0.052
_refine_diff_density_max 0.308
_refine_diff_density_min -0.221
_refine_ls_extinction_method none
_refine_ls_goodness_of_fit_ref 1.059
_refine_ls_hydrogen_treatment constr
_refine_ls_matrix_type full
_refine_ls_number_parameters 343
_refine_ls_number_reflns 5803
_refine_ls_number_restraints 0
_refine_ls_restrained_S_all 1.059
_refine_ls_R_factor_all 0.0570
_refine_ls_R_factor_gt 0.0423
_refine_ls_shift/su_max 0.001
_refine_ls_shift/su_mean 0.000
_refine_ls_structure_factor_coef Fsqd
_refine_ls_weighting_details 'w=1/[\s^2^(Fo^2^)+(0.0322P)^2^+1.2770P] where P=(Fo^2^+2Fc^2^)/3'
_refine_ls_weighting_scheme calc
_refine_ls_wR_factor_gt 0.0926
_refine_ls_wR_factor_ref 0.1006
_reflns_Friedel_coverage 0.000
_reflns_number_gt 4626
_reflns_number_total 5803
_reflns_threshold_expression 'I > 2\s(I)'
_cod_data_source_file d2sc06497a2.cif
_cod_data_source_block glo10386
_cod_depositor_comments
;
The following automatic conversions were performed:

data item '_exptl_absorpt_correction_type' value 'Multi-Scan' was
changed to 'multi-scan' in accordance with the
/home/data/users/saulius/crontab/automatic-downloads/rss-feeds/RSC/lib/dictionaries/cif_core.dic
dictionary named 'cif_core.dic' version 2.4.2 last updated on
2011-04-26.

Automatic conversion script
Id: cif_fix_values 7556 2019-12-06 15:28:31Z antanas 

 Adding full bibliography for 1568452.cif.
;
_cod_database_code 1568452

loop_
_space_group_symop_operation_xyz
'x, y, z'
'-x+1/2, y+1/2, -z+1/2'
'-x, -y, -z'
'x-1/2, -y-1/2, z-1/2'

loop_
_atom_site_type_symbol
_atom_site_label
_atom_site_fract_x
_atom_site_fract_y
_atom_site_fract_z
_atom_site_U_iso_or_equiv
_atom_site_adp_type
_atom_site_calc_flag
_atom_site_refinement_flags_adp
_atom_site_refinement_flags_occupancy
_atom_site_refinement_flags_posn
_atom_site_occupancy
_atom_site_disorder_assembly
_atom_site_disorder_group
N N1 0.45243(12) 0.37781(10) 0.63724(4) 0.0145(2) Uani d . . . 1 . .
N N2 0.23146(14) 0.54920(12) 0.71193(5) 0.0260(3) Uani d . . . 1 . .
O O1 0.74740(11) 0.23246(11) 0.92017(4) 0.0286(3) Uani d . . . 1 . .
C C1 0.60918(16) 0.17470(15) 0.91555(6) 0.0254(3) Uani d . . . 1 . .
H H1A 0.587093 0.158341 0.949938 0.031000 Uiso calc U . R 1 . .
H H1B 0.613180 0.097172 0.897907 0.031000 Uiso calc U . R 1 . .
C C2 0.48837(16) 0.25121(14) 0.88599(5) 0.0215(3) Uani d . . . 1 . .
H H2A 0.477975 0.325691 0.905120 0.026000 Uiso calc U . R 1 . .
H H2B 0.394939 0.207222 0.882066 0.026000 Uiso calc U . R 1 . .
C C3 0.52300(14) 0.28229(12) 0.83338(5) 0.0165(3) Uani d . . . 1 . .
H H3 0.525257 0.205768 0.814118 0.020000 Uiso calc U . R 1 . .
C C4 0.67526(15) 0.33758(13) 0.83970(5) 0.0200(3) Uani d . . . 1 . .
H H4A 0.702825 0.350634 0.805853 0.024000 Uiso calc U . R 1 . .
H H4B 0.675702 0.415929 0.857021 0.024000 Uiso calc U . R 1 . .
C C5 0.78386(16) 0.25411(15) 0.87098(6) 0.0253(3) Uani d . . . 1 . .
H H5A 0.785799 0.177192 0.852719 0.030000 Uiso calc U . R 1 . .
H H5B 0.882378 0.289760 0.874973 0.030000 Uiso calc U . R 1 . .
C C6 0.40357(15) 0.36073(13) 0.80363(5) 0.0169(3) Uani d . . . 1 . .
H H6A 0.401636 0.438031 0.821602 0.020000 Uiso calc U . R 1 . .
H H6B 0.308301 0.321290 0.803278 0.020000 Uiso calc U . R 1 . .
C C7 0.42299(14) 0.38545(12) 0.74810(5) 0.0154(3) Uani d . . . 1 . .
H H7 0.523140 0.418118 0.748674 0.019000 Uiso calc U . R 1 . .
C C8 0.40685(14) 0.27081(12) 0.71516(5) 0.0144(3) Uani d . . . 1 . .
H H8A 0.302418 0.258789 0.701231 0.017000 Uiso calc U . R 1 . .
H H8B 0.439763 0.201576 0.737303 0.017000 Uiso calc U . R 1 . .
C C9 0.49316(14) 0.27252(12) 0.67045(5) 0.0140(3) Uani d . . . 1 . .
C C10 0.31690(15) 0.47777(13) 0.72653(5) 0.0187(3) Uani d . . . 1 . .
C C11 0.33775(14) 0.38357(12) 0.60317(5) 0.0146(3) Uani d . . . 1 . .
C C21 0.32297(15) 0.48971(12) 0.56873(5) 0.0150(3) Uani d . . . 1 . .
C C22 0.44683(15) 0.55195(12) 0.56030(5) 0.0171(3) Uani d . . . 1 . .
H H22 0.540140 0.528338 0.577641 0.020000 Uiso calc U . R 1 . .
C C23 0.43460(15) 0.64774(13) 0.52690(5) 0.0193(3) Uani d . . . 1 . .
H H23 0.519469 0.688950 0.521163 0.023000 Uiso calc U . R 1 . .
C C24 0.29868(15) 0.68363(12) 0.50180(5) 0.0184(3) Uani d . . . 1 . .
H H24 0.290412 0.749819 0.479152 0.022000 Uiso calc U . R 1 . .
C C25 0.17496(16) 0.62286(13) 0.50980(5) 0.0208(3) Uani d . . . 1 . .
H H25 0.081862 0.647541 0.492663 0.025000 Uiso calc U . R 1 . .
C C26 0.18686(15) 0.52594(13) 0.54282(5) 0.0186(3) Uani d . . . 1 . .
H H26 0.101817 0.483955 0.547824 0.022000 Uiso calc U . R 1 . .
C C31 0.21589(14) 0.29352(12) 0.59222(5) 0.0154(3) Uani d . . . 1 . .
C C32 0.20586(15) 0.21904(13) 0.54981(5) 0.0186(3) Uani d . . . 1 . .
H H32 0.275162 0.225817 0.527625 0.022000 Uiso calc U . R 1 . .
C C33 0.09493(16) 0.13497(13) 0.53986(5) 0.0217(3) Uani d . . . 1 . .
H H33 0.090297 0.083087 0.511399 0.026000 Uiso calc U . R 1 . .
C C34 -0.00938(16) 0.12627(13) 0.57130(6) 0.0225(3) Uani d . . . 1 . .
H H34 -0.083713 0.067391 0.564851 0.027000 Uiso calc U . R 1 . .
C C35 -0.00430(15) 0.20396(13) 0.61209(5) 0.0211(3) Uani d . . . 1 . .
H H35 -0.077201 0.200137 0.632982 0.025000 Uiso calc U . R 1 . .
C C36 0.10727(15) 0.28744(13) 0.62246(5) 0.0177(3) Uani d . . . 1 . .
H H36 0.109805 0.340837 0.650320 0.021000 Uiso calc U . R 1 . .
C C41 0.65625(14) 0.28557(12) 0.69376(5) 0.0145(3) Uani d . . . 1 . .
C C42 0.72771(15) 0.18985(12) 0.72119(5) 0.0175(3) Uani d . . . 1 . .
H H42 0.676874 0.116961 0.723472 0.021000 Uiso calc U . R 1 . .
C C43 0.87169(15) 0.19963(13) 0.74515(5) 0.0210(3) Uani d . . . 1 . .
H H43 0.918116 0.134109 0.764003 0.025000 Uiso calc U . R 1 . .
C C44 0.94796(15) 0.30531(14) 0.74154(6) 0.0224(3) Uani d . . . 1 . .
H H44 1.046348 0.312404 0.758013 0.027000 Uiso calc U . R 1 . .
C C45 0.87938(15) 0.40031(13) 0.71373(5) 0.0212(3) Uani d . . . 1 . .
H H45 0.931411 0.472272 0.710726 0.025000 Uiso calc U . R 1 . .
C C46 0.73415(15) 0.39049(12) 0.69016(5) 0.0174(3) Uani d . . . 1 . .
H H46 0.687919 0.456251 0.671420 0.021000 Uiso calc U . R 1 . .
C C51 0.47601(14) 0.15628(12) 0.63946(5) 0.0149(3) Uani d . . . 1 . .
C C52 0.55502(15) 0.14732(13) 0.59956(5) 0.0180(3) Uani d . . . 1 . .
H H52 0.619458 0.209997 0.594145 0.022000 Uiso calc U . R 1 . .
C C53 0.54098(16) 0.04867(13) 0.56781(5) 0.0219(3) Uani d . . . 1 . .
H H53 0.594925 0.044061 0.540670 0.026000 Uiso calc U . R 1 . .
C C54 0.44761(17) -0.04373(13) 0.57576(6) 0.0235(3) Uani d . . . 1 . .
H H54 0.435673 -0.110836 0.553581 0.028000 Uiso calc U . R 1 . .
C C55 0.37220(16) -0.03753(13) 0.61609(5) 0.0221(3) Uani d . . . 1 . .
H H55 0.310193 -0.101551 0.622006 0.027000 Uiso calc U . R 1 . .
C C56 0.38633(15) 0.06204(12) 0.64823(5) 0.0179(3) Uani d . . . 1 . .
H H56 0.334722 0.065291 0.676017 0.021000 Uiso calc U . R 1 . .

loop_
_atom_site_aniso_label
_atom_site_aniso_U_11
_atom_site_aniso_U_22
_atom_site_aniso_U_33
_atom_site_aniso_U_12
_atom_site_aniso_U_13
_atom_site_aniso_U_23
N1 0.0151(5) 0.0141(6) 0.0143(5) 0.0003(4) 0.0024(4) 0.0005(4)
N2 0.0276(7) 0.0236(7) 0.0261(7) 0.0081(6) 0.0029(5) 0.0002(5)
O1 0.0196(5) 0.0440(7) 0.0198(5) -0.0011(5) -0.0035(4) 0.0028(5)
C1 0.0213(8) 0.0335(9) 0.0203(7) -0.0015(6) 0.0000(6) 0.0048(6)
C2 0.0180(7) 0.0291(8) 0.0168(7) -0.0012(6) 0.0016(5) 0.0004(6)
C3 0.0161(7) 0.0184(7) 0.0140(6) 0.0003(5) 0.0000(5) -0.0021(5)
C4 0.0182(7) 0.0220(7) 0.0193(7) -0.0015(6) 0.0012(5) -0.0015(6)
C5 0.0174(7) 0.0347(9) 0.0229(8) -0.0001(6) 0.0008(6) 0.0010(6)
C6 0.0153(7) 0.0205(7) 0.0152(6) 0.0008(5) 0.0029(5) -0.0028(5)
C7 0.0151(7) 0.0157(7) 0.0152(6) 0.0013(5) 0.0020(5) -0.0002(5)
C8 0.0137(6) 0.0143(6) 0.0149(6) 0.0003(5) 0.0016(5) 0.0000(5)
C9 0.0142(6) 0.0136(6) 0.0137(6) 0.0001(5) 0.0013(5) 0.0009(5)
C10 0.0209(7) 0.0182(7) 0.0173(7) -0.0010(6) 0.0045(5) -0.0027(5)
C11 0.0145(6) 0.0154(7) 0.0145(6) 0.0001(5) 0.0040(5) -0.0025(5)
C21 0.0177(7) 0.0139(6) 0.0132(6) -0.0001(5) 0.0018(5) -0.0015(5)
C22 0.0156(7) 0.0170(7) 0.0179(7) -0.0009(5) 0.0009(5) -0.0012(5)
C23 0.0187(7) 0.0183(7) 0.0214(7) -0.0038(6) 0.0046(6) 0.0003(6)
C24 0.0247(7) 0.0152(7) 0.0146(6) -0.0009(6) 0.0014(5) 0.0026(5)
C25 0.0186(7) 0.0212(7) 0.0207(7) -0.0001(6) -0.0020(5) 0.0034(6)
C26 0.0161(7) 0.0190(7) 0.0199(7) -0.0029(5) 0.0008(5) 0.0006(6)
C31 0.0152(7) 0.0137(6) 0.0159(6) 0.0007(5) -0.0016(5) 0.0043(5)
C32 0.0187(7) 0.0201(7) 0.0168(7) -0.0006(6) 0.0020(5) 0.0007(5)
C33 0.0230(7) 0.0185(7) 0.0216(7) -0.0011(6) -0.0022(6) -0.0018(6)
C34 0.0186(7) 0.0186(7) 0.0276(8) -0.0054(6) -0.0040(6) 0.0042(6)
C35 0.0155(7) 0.0259(8) 0.0215(7) -0.0020(6) 0.0021(5) 0.0053(6)
C36 0.0166(7) 0.0196(7) 0.0159(6) 0.0002(5) -0.0004(5) 0.0010(5)
C41 0.0144(6) 0.0170(7) 0.0124(6) 0.0008(5) 0.0033(5) -0.0023(5)
C42 0.0184(7) 0.0168(7) 0.0174(7) 0.0003(5) 0.0034(5) -0.0003(5)
C43 0.0200(7) 0.0218(7) 0.0204(7) 0.0073(6) 0.0013(6) 0.0007(6)
C44 0.0133(7) 0.0304(8) 0.0228(7) 0.0014(6) 0.0009(5) -0.0054(6)
C45 0.0169(7) 0.0226(7) 0.0245(7) -0.0044(6) 0.0045(6) -0.0045(6)
C46 0.0169(7) 0.0169(7) 0.0184(7) 0.0001(5) 0.0028(5) -0.0005(5)
C51 0.0152(6) 0.0149(6) 0.0135(6) 0.0016(5) -0.0007(5) 0.0007(5)
C52 0.0190(7) 0.0173(7) 0.0177(7) -0.0022(5) 0.0024(5) 0.0005(5)
C53 0.0261(8) 0.0235(8) 0.0167(7) 0.0008(6) 0.0055(6) -0.0029(6)
C54 0.0317(8) 0.0181(7) 0.0201(7) -0.0010(6) 0.0023(6) -0.0053(6)
C55 0.0264(8) 0.0157(7) 0.0238(7) -0.0047(6) 0.0031(6) 0.0005(6)
C56 0.0200(7) 0.0164(7) 0.0173(7) -0.0007(5) 0.0035(5) 0.0008(5)

loop_
_atom_type_symbol
_atom_type_description
_atom_type_scat_dispersion_real
_atom_type_scat_dispersion_imag
_atom_type_scat_source
C C 0.0033 0.0016 'International Tables Vol C Tables 4.2.6.8 and 6.1.1.4'
H H 0.0000 0.0000 'International Tables Vol C Tables 4.2.6.8 and 6.1.1.4'
N N 0.0061 0.0033 'International Tables Vol C Tables 4.2.6.8 and 6.1.1.4'
O O 0.0106 0.0060 'International Tables Vol C Tables 4.2.6.8 and 6.1.1.4'

loop_
_geom_angle_atom_site_label_1
_geom_angle_atom_site_label_2
_geom_angle_atom_site_label_3
_geom_angle_site_symmetry_1
_geom_angle_site_symmetry_3
_geom_angle
_geom_angle_publ_flag
C11 N1 C9 . . 124.11(11) ?
C1 O1 C5 . . 110.46(11) ?
O1 C1 C2 . . 111.54(13) ?
O1 C1 H1A . . 109.300000 ?
C2 C1 H1A . . 109.300000 ?
O1 C1 H1B . . 109.300000 ?
C2 C1 H1B . . 109.300000 ?
H1A C1 H1B . . 108.000000 ?
C1 C2 C3 . . 110.41(12) ?
C1 C2 H2A . . 109.600000 ?
C3 C2 H2A . . 109.600000 ?
C1 C2 H2B . . 109.600000 ?
C3 C2 H2B . . 109.600000 ?
H2A C2 H2B . . 108.100000 ?
C6 C3 C4 . . 113.87(12) ?
C6 C3 C2 . . 110.90(11) ?
C4 C3 C2 . . 109.09(11) ?
C6 C3 H3 . . 107.600000 ?
C4 C3 H3 . . 107.600000 ?
C2 C3 H3 . . 107.600000 ?
C5 C4 C3 . . 109.32(12) ?
C5 C4 H4A . . 109.800000 ?
C3 C4 H4A . . 109.800000 ?
C5 C4 H4B . . 109.800000 ?
C3 C4 H4B . . 109.800000 ?
H4A C4 H4B . . 108.300000 ?
O1 C5 C4 . . 111.55(12) ?
O1 C5 H5A . . 109.300000 ?
C4 C5 H5A . . 109.300000 ?
O1 C5 H5B . . 109.300000 ?
C4 C5 H5B . . 109.300000 ?
H5A C5 H5B . . 108.000000 ?
C3 C6 C7 . . 113.92(11) ?
C3 C6 H6A . . 108.800000 ?
C7 C6 H6A . . 108.800000 ?
C3 C6 H6B . . 108.800000 ?
C7 C6 H6B . . 108.800000 ?
H6A C6 H6B . . 107.700000 ?
C10 C7 C6 . . 108.53(11) ?
C10 C7 C8 . . 111.39(11) ?
C6 C7 C8 . . 112.28(11) ?
C10 C7 H7 . . 108.200000 ?
C6 C7 H7 . . 108.200000 ?
C8 C7 H7 . . 108.200000 ?
C7 C8 C9 . . 114.45(11) ?
C7 C8 H8A . . 108.600000 ?
C9 C8 H8A . . 108.600000 ?
C7 C8 H8B . . 108.600000 ?
C9 C8 H8B . . 108.600000 ?
H8A C8 H8B . . 107.600000 ?
N1 C9 C51 . . 111.04(10) ?
N1 C9 C8 . . 110.84(10) ?
C51 C9 C8 . . 112.58(11) ?
N1 C9 C41 . . 107.37(10) ?
C51 C9 C41 . . 107.52(10) ?
C8 C9 C41 . . 107.22(10) ?
N2 C10 C7 . . 176.59(15) ?
N1 C11 C21 . . 117.03(12) ?
N1 C11 C31 . . 127.83(12) ?
C21 C11 C31 . . 115.11(11) ?
C26 C21 C22 . . 118.76(12) ?
C26 C21 C11 . . 121.03(12) ?
C22 C21 C11 . . 120.16(12) ?
C23 C22 C21 . . 120.55(13) ?
C23 C22 H22 . . 119.700000 ?
C21 C22 H22 . . 119.700000 ?
C22 C23 C24 . . 120.13(13) ?
C22 C23 H23 . . 119.900000 ?
C24 C23 H23 . . 119.900000 ?
C25 C24 C23 . . 119.96(13) ?
C25 C24 H24 . . 120.000000 ?
C23 C24 H24 . . 120.000000 ?
C24 C25 C26 . . 120.10(13) ?
C24 C25 H25 . . 120.000000 ?
C26 C25 H25 . . 120.000000 ?
C25 C26 C21 . . 120.49(13) ?
C25 C26 H26 . . 119.800000 ?
C21 C26 H26 . . 119.800000 ?
C32 C31 C36 . . 118.88(13) ?
C32 C31 C11 . . 119.99(12) ?
C36 C31 C11 . . 121.04(12) ?
C33 C32 C31 . . 120.26(13) ?
C33 C32 H32 . . 119.900000 ?
C31 C32 H32 . . 119.900000 ?
C32 C33 C34 . . 120.41(13) ?
C32 C33 H33 . . 119.800000 ?
C34 C33 H33 . . 119.800000 ?
C35 C34 C33 . . 119.65(13) ?
C35 C34 H34 . . 120.200000 ?
C33 C34 H34 . . 120.200000 ?
C34 C35 C36 . . 120.10(13) ?
C34 C35 H35 . . 120.000000 ?
C36 C35 H35 . . 120.000000 ?
C35 C36 C31 . . 120.56(13) ?
C35 C36 H36 . . 119.700000 ?
C31 C36 H36 . . 119.700000 ?
C46 C41 C42 . . 118.26(12) ?
C46 C41 C9 . . 122.69(12) ?
C42 C41 C9 . . 119.01(12) ?
C43 C42 C41 . . 121.11(13) ?
C43 C42 H42 . . 119.400000 ?
C41 C42 H42 . . 119.400000 ?
C42 C43 C44 . . 120.02(13) ?
C42 C43 H43 . . 120.000000 ?
C44 C43 H43 . . 120.000000 ?
C45 C44 C43 . . 119.55(13) ?
C45 C44 H44 . . 120.200000 ?
C43 C44 H44 . . 120.200000 ?
C44 C45 C46 . . 120.22(13) ?
C44 C45 H45 . . 119.900000 ?
C46 C45 H45 . . 119.900000 ?
C41 C46 C45 . . 120.83(13) ?
C41 C46 H46 . . 119.600000 ?
C45 C46 H46 . . 119.600000 ?
C56 C51 C52 . . 118.95(12) ?
C56 C51 C9 . . 124.26(12) ?
C52 C51 C9 . . 116.79(12) ?
C53 C52 C51 . . 121.07(13) ?
C53 C52 H52 . . 119.500000 ?
C51 C52 H52 . . 119.500000 ?
C52 C53 C54 . . 119.74(13) ?
C52 C53 H53 . . 120.100000 ?
C54 C53 H53 . . 120.100000 ?
C55 C54 C53 . . 119.70(13) ?
C55 C54 H54 . . 120.100000 ?
C53 C54 H54 . . 120.100000 ?
C54 C55 C56 . . 120.61(13) ?
C54 C55 H55 . . 119.700000 ?
C56 C55 H55 . . 119.700000 ?
C51 C56 C55 . . 119.87(13) ?
C51 C56 H56 . . 120.100000 ?
C55 C56 H56 . . 120.100000 ?

loop_
_geom_bond_atom_site_label_1
_geom_bond_atom_site_label_2
_geom_bond_site_symmetry_2
_geom_bond_distance
_geom_bond_publ_flag
N1 C11 . 1.2806(17) ?
N1 C9 . 1.4831(17) ?
N2 C10 . 1.1480(19) ?
O1 C1 . 1.4274(18) ?
O1 C5 . 1.4297(18) ?
C1 C2 . 1.523(2) ?
C1 H1A . 0.990000 ?
C1 H1B . 0.990000 ?
C2 C3 . 1.5312(19) ?
C2 H2A . 0.990000 ?
C2 H2B . 0.990000 ?
C3 C6 . 1.5285(19) ?
C3 C4 . 1.5307(19) ?
C3 H3 . 1.000000 ?
C4 C5 . 1.518(2) ?
C4 H4A . 0.990000 ?
C4 H4B . 0.990000 ?
C5 H5A . 0.990000 ?
C5 H5B . 0.990000 ?
C6 C7 . 1.5461(18) ?
C6 H6A . 0.990000 ?
C6 H6B . 0.990000 ?
C7 C10 . 1.4766(19) ?
C7 C8 . 1.5465(18) ?
C7 H7 . 1.000000 ?
C8 C9 . 1.5472(17) ?
C8 H8A . 0.990000 ?
C8 H8B . 0.990000 ?
C9 C51 . 1.5338(18) ?
C9 C41 . 1.5478(18) ?
C11 C21 . 1.4925(18) ?
C11 C31 . 1.5088(18) ?
C21 C26 . 1.3970(19) ?
C21 C22 . 1.3984(19) ?
C22 C23 . 1.3851(19) ?
C22 H22 . 0.950000 ?
C23 C24 . 1.387(2) ?
C23 H23 . 0.950000 ?
C24 C25 . 1.386(2) ?
C24 H24 . 0.950000 ?
C25 C26 . 1.389(2) ?
C25 H25 . 0.950000 ?
C26 H26 . 0.950000 ?
C31 C32 . 1.3943(19) ?
C31 C36 . 1.3989(19) ?
C32 C33 . 1.389(2) ?
C32 H32 . 0.950000 ?
C33 C34 . 1.391(2) ?
C33 H33 . 0.950000 ?
C34 C35 . 1.386(2) ?
C34 H34 . 0.950000 ?
C35 C36 . 1.390(2) ?
C35 H35 . 0.950000 ?
C36 H36 . 0.950000 ?
C41 C46 . 1.3917(19) ?
C41 C42 . 1.3994(19) ?
C42 C43 . 1.389(2) ?
C42 H42 . 0.950000 ?
C43 C44 . 1.391(2) ?
C43 H43 . 0.950000 ?
C44 C45 . 1.387(2) ?
C44 H44 . 0.950000 ?
C45 C46 . 1.396(2) ?
C45 H45 . 0.950000 ?
C46 H46 . 0.950000 ?
C51 C56 . 1.3893(19) ?
C51 C52 . 1.3964(18) ?
C52 C53 . 1.383(2) ?
C52 H52 . 0.950000 ?
C53 C54 . 1.390(2) ?
C53 H53 . 0.950000 ?
C54 C55 . 1.383(2) ?
C54 H54 . 0.950000 ?
C55 C56 . 1.397(2) ?
C55 H55 . 0.950000 ?
C56 H56 . 0.950000 ?

loop_
_geom_torsion_atom_site_label_1
_geom_torsion_atom_site_label_2
_geom_torsion_atom_site_label_3
_geom_torsion_atom_site_label_4
_geom_torsion_site_symmetry_1
_geom_torsion_site_symmetry_2
_geom_torsion_site_symmetry_3
_geom_torsion_site_symmetry_4
_geom_torsion
_geom_torsion_publ_flag
C5 O1 C1 C2 . . . . -60.62(16) ?
O1 C1 C2 C3 . . . . 56.61(16) ?
C1 C2 C3 C6 . . . . -179.13(12) ?
C1 C2 C3 C4 . . . . -52.93(16) ?
C6 C3 C4 C5 . . . . 178.34(11) ?
C2 C3 C4 C5 . . . . 53.86(15) ?
C1 O1 C5 C4 . . . . 62.31(16) ?
C3 C4 C5 O1 . . . . -59.17(16) ?
C4 C3 C6 C7 . . . . 62.30(15) ?
C2 C3 C6 C7 . . . . -174.21(11) ?
C3 C6 C7 C10 . . . . -170.37(12) ?
C3 C6 C7 C8 . . . . 66.06(15) ?
C10 C7 C8 C9 . . . . 86.08(14) ?
C6 C7 C8 C9 . . . . -151.96(11) ?
C11 N1 C9 C51 . . . . 45.86(16) ?
C11 N1 C9 C8 . . . . -80.06(15) ?
C11 N1 C9 C41 . . . . 163.14(12) ?
C7 C8 C9 N1 . . . . -55.95(14) ?
C7 C8 C9 C51 . . . . 179.00(11) ?
C7 C8 C9 C41 . . . . 60.95(14) ?
C9 N1 C11 C21 . . . . -172.43(11) ?
C9 N1 C11 C31 . . . . 5.5(2) ?
N1 C11 C21 C26 . . . . -158.18(13) ?
C31 C11 C21 C26 . . . . 23.60(18) ?
N1 C11 C21 C22 . . . . 24.38(18) ?
C31 C11 C21 C22 . . . . -153.84(12) ?
C26 C21 C22 C23 . . . . 0.0(2) ?
C11 C21 C22 C23 . . . . 177.52(12) ?
C21 C22 C23 C24 . . . . 0.6(2) ?
C22 C23 C24 C25 . . . . -0.6(2) ?
C23 C24 C25 C26 . . . . -0.1(2) ?
C24 C25 C26 C21 . . . . 0.8(2) ?
C22 C21 C26 C25 . . . . -0.8(2) ?
C11 C21 C26 C25 . . . . -178.23(13) ?
N1 C11 C31 C32 . . . . -104.44(16) ?
C21 C11 C31 C32 . . . . 73.56(16) ?
N1 C11 C31 C36 . . . . 79.03(18) ?
C21 C11 C31 C36 . . . . -102.97(14) ?
C36 C31 C32 C33 . . . . -4.2(2) ?
C11 C31 C32 C33 . . . . 179.22(13) ?
C31 C32 C33 C34 . . . . 1.7(2) ?
C32 C33 C34 C35 . . . . 1.5(2) ?
C33 C34 C35 C36 . . . . -2.1(2) ?
C34 C35 C36 C31 . . . . -0.4(2) ?
C32 C31 C36 C35 . . . . 3.6(2) ?
C11 C31 C36 C35 . . . . -179.86(13) ?
N1 C9 C41 C46 . . . . 11.08(16) ?
C51 C9 C41 C46 . . . . 130.63(13) ?
C8 C9 C41 C46 . . . . -108.08(14) ?
N1 C9 C41 C42 . . . . -171.29(11) ?
C51 C9 C41 C42 . . . . -51.74(15) ?
C8 C9 C41 C42 . . . . 69.55(14) ?
C46 C41 C42 C43 . . . . 1.29(19) ?
C9 C41 C42 C43 . . . . -176.45(12) ?
C41 C42 C43 C44 . . . . -0.9(2) ?
C42 C43 C44 C45 . . . . -0.3(2) ?
C43 C44 C45 C46 . . . . 0.9(2) ?
C42 C41 C46 C45 . . . . -0.62(19) ?
C9 C41 C46 C45 . . . . 177.03(12) ?
C44 C45 C46 C41 . . . . -0.5(2) ?
N1 C9 C51 C56 . . . . -121.27(14) ?
C8 C9 C51 C56 . . . . 3.67(18) ?
C41 C9 C51 C56 . . . . 121.54(14) ?
N1 C9 C51 C52 . . . . 57.73(15) ?
C8 C9 C51 C52 . . . . -177.33(12) ?
C41 C9 C51 C52 . . . . -59.45(15) ?
C56 C51 C52 C53 . . . . 2.4(2) ?
C9 C51 C52 C53 . . . . -176.62(13) ?
C51 C52 C53 C54 . . . . -0.4(2) ?
C52 C53 C54 C55 . . . . -1.5(2) ?
C53 C54 C55 C56 . . . . 1.5(2) ?
C52 C51 C56 C55 . . . . -2.4(2) ?
C9 C51 C56 C55 . . . . 176.54(13) ?
C54 C55 C56 C51 . . . . 0.5(2) ?
